data_4000339
loop_
_publ_author_name
'Huang, Ya-Xi'
'Sch\"afer, Gerd'
'Carrillo-Carbrera, Wilder'
'Borrmann, Horst'
'Cardoso Gil, Raul'
'Kniep, R\"udiger'

_publ_section_title
;
 (C6H14N2){Zn[ZnB2P4O15(OH)2]&#x00B7;(C6H13N2)Cl}: A new templated
 zincoborophosphate
;
_journal_issue 26
_journal_name_full 'Chemistry of Materials'
_journal_page_first 4930
_journal_page_last 4935
_journal_paper_doi 10.1021/cm0311224
_journal_volume 15
_journal_year 2003
_chemical_formula_sum 'C24 H58 B4 Cl2 N8 O34 P8 Zn4'
_chemical_formula_weight 1626.16
_space_group_crystal_system monoclinic
_space_group_IT_number 14
_space_group_name_Hall '-P 2ybc'
_space_group_name_H-M_alt 'P 1 21/c 1'
_atom_sites_solution_hydrogens geom
_atom_sites_solution_primary direct
_atom_sites_solution_secondary difmap
_cell_angle_alpha 90.00
_cell_angle_beta 96.894(3)
_cell_angle_gamma 90.00
_cell_formula_units_Z 2
_cell_length_a 17.0426(11)
_cell_length_b 9.3703(5)
_cell_length_c 16.1975(8)
_cell_measurement_reflns_used ?
_cell_measurement_temperature 295(2)
_cell_measurement_theta_max 30.4
_cell_measurement_theta_min 2.41
_cell_volume 2567.9(2)
_diffrn_ambient_temperature 295(2)
_diffrn_detector_area_resol_mean ?
_diffrn_measurement_device_type 'RIGAKU AFC7 CCD'
_diffrn_measurement_method ?
_diffrn_radiation_monochromator graphite
_diffrn_radiation_source 'fine-focus sealed tube'
_diffrn_radiation_type MoK\a
_diffrn_radiation_wavelength 0.71073
_diffrn_reflns_av_R_equivalents 0.0468
_diffrn_reflns_av_sigmaI/netI 0.0597
_diffrn_reflns_limit_h_max 22
_diffrn_reflns_limit_h_min -15
_diffrn_reflns_limit_k_max 12
_diffrn_reflns_limit_k_min -9
_diffrn_reflns_limit_l_max 21
_diffrn_reflns_limit_l_min -22
_diffrn_reflns_number 20609
_diffrn_reflns_theta_max 30.40
_diffrn_reflns_theta_min 2.41
_diffrn_standards_decay_% ?
_diffrn_standards_interval_count ?
_diffrn_standards_interval_time ?
_diffrn_standards_number ?
_exptl_absorpt_coefficient_mu 2.311
_exptl_absorpt_correction_T_max 0.6550
_exptl_absorpt_correction_T_min 0.6550
_exptl_absorpt_correction_type ?
_exptl_absorpt_process_details ?
_exptl_crystal_colour colourless
_exptl_crystal_density_diffrn 2.103
_exptl_crystal_density_meas ?
_exptl_crystal_density_method 'not measured'
_exptl_crystal_description platelet
_exptl_crystal_F_000 1648
_exptl_crystal_size_max 0.40
_exptl_crystal_size_mid 0.30
_exptl_crystal_size_min 0.20
_refine_ls_extinction_coef ?
_refine_ls_extinction_method none
_refine_ls_goodness_of_fit_ref 1.149
_refine_ls_hydrogen_treatment mixed
_refine_ls_matrix_type full
_refine_ls_number_parameters 466
_refine_ls_number_reflns 6484
_refine_ls_number_restraints 0
_refine_ls_restrained_S_all 1.149
_refine_ls_R_factor_all 0.0879
_refine_ls_R_factor_gt 0.0640
_refine_ls_shift/su_max 0.191
_refine_ls_shift/su_mean 0.004
_refine_ls_structure_factor_coef Fsqd
_refine_ls_weighting_details 'calc w=1/[\s^2^(Fo^2^)+(0.0000P)^2^+18.0682P] where P=(Fo^2^+2Fc^2^)/3'
_refine_ls_weighting_scheme calc
_refine_ls_wR_factor_gt 0.1153
_refine_ls_wR_factor_ref 0.1229
_reflns_number_gt 5316
_reflns_number_total 6484
_reflns_threshold_expression >2sigma(I)
_cod_depositor_comments
;
 Changing the space group from '-P 2yab' to '-P 2ybc' after consulting
 the original publication. All related space group information was
 changed accordingly.

 Antanas Vaitkus,
 2017-07-07

 Updating bibliography.

 Antanas Vaitkus,
 2017-07-07

The following automatic conversions were performed:
'_symmetry_cell_setting' value 'Monoclinic' changed to 'monoclinic'
according to '/home/saulius/struct/CIF-dictionaries/cif_core.dic'
dictionary named 'cif_core.dic' version 2.4.1 from 2010-06-29.

Automatic conversion script
Id: cif_fix_enum 1527 2010-12-29 10:47:43Z saulius 
;
_cod_original_sg_symbol_H-M 'P 21/c'
_cod_database_code 4000339

loop_
_space_group_symop_id
_space_group_symop_operation_xyz
1 x,y,z
2 -x,y+1/2,-z+1/2
3 -x,-y,-z
4 x,-y+1/2,z+1/2

loop_
_atom_site_label
_atom_site_type_symbol
_atom_site_fract_x
_atom_site_fract_y
_atom_site_fract_z
_atom_site_U_iso_or_equiv
_atom_site_adp_type
_atom_site_occupancy
_atom_site_symmetry_multiplicity
_atom_site_calc_flag
_atom_site_refinement_flags
_atom_site_disorder_assembly
_atom_site_disorder_group
Zn1 Zn 0.39151(3) 0.92506(6) 0.19288(3) 0.01641(13) Uani 1 1 d . . .
Zn2 Zn 0.09638(3) 0.24598(6) 0.25098(3) 0.01408(12) Uani 1 1 d . . .
Cl1 Cl 0.06668(9) 0.25843(16) 0.38120(8) 0.0316(3) Uani 1 1 d . . .
P1 P 0.53837(7) 0.15744(13) 0.19843(8) 0.0150(2) Uani 1 1 d . . .
P2 P 0.20015(8) 0.45220(13) 0.16002(8) 0.0161(2) Uani 1 1 d . . .
P3 P 0.20960(7) 0.01202(13) 0.17821(8) 0.0159(2) Uani 1 1 d . . .
P4 P 0.34474(8) 0.72419(14) 0.04696(8) 0.0201(3) Uani 1 1 d . . .
B1 B 0.2299(3) 0.7330(5) 0.1429(3) 0.0133(10) Uani 1 1 d . . .
B2 B 0.3403(4) 0.5797(6) 0.1856(4) 0.0197(11) Uani 1 1 d . . .
O1 O 0.3963(2) 0.8466(4) 0.0801(2) 0.0206(7) Uani 1 1 d . . .
O2 O 0.1830(2) 0.8549(3) 0.1617(2) 0.0205(7) Uani 1 1 d . . .
O3 O 0.2906(2) 0.4525(4) 0.1901(2) 0.0243(8) Uani 1 1 d . . .
O4 O 0.4558(2) 0.1006(4) 0.1890(3) 0.0281(9) Uani 1 1 d . . .
O5 O 0.2561(2) 0.7577(4) 0.0562(2) 0.0214(7) Uani 1 1 d . . .
O6 O 0.2983(2) 0.7092(3) 0.2000(2) 0.0167(7) Uani 1 1 d . . .
O7 O 0.1768(2) 0.6088(3) 0.1338(2) 0.0194(7) Uani 1 1 d . . .
O8 O 0.4545(2) 0.8119(3) 0.2772(2) 0.0194(7) Uani 1 1 d . . .
O9 O 0.2947(2) 0.0199(4) 0.2147(2) 0.0250(8) Uani 1 1 d . . .
O10 O 0.1816(2) 0.3540(4) 0.0875(2) 0.0279(9) Uani 1 1 d . . .
O11 O 0.1966(3) 0.0840(4) 0.0916(3) 0.0298(10) Uani 1 1 d . . .
O12 O 0.3647(2) 0.5853(4) 0.0984(3) 0.0319(9) Uani 1 1 d . . .
O13 O 0.1552(2) 0.0741(4) 0.2354(2) 0.0239(8) Uani 1 1 d . . .
O14 O 0.1575(2) 0.4134(4) 0.2339(2) 0.0249(8) Uani 1 1 d . . .
O15 O 0.5896(3) 0.0571(4) 0.2604(3) 0.0490(14) Uani 1 1 d . . .
O16 O 0.5709(4) 0.1356(5) 0.1137(3) 0.0574(16) Uani 1 1 d . . .
O17 O 0.3516(3) 0.6864(5) 0.9576(2) 0.0416(12) Uani 1 1 d . . .
N1 N 0.6408(3) 0.6165(5) 0.0445(3) 0.0304(11) Uani 1 1 d . . .
N2 N 0.6339(3) 0.8606(5) 0.0992(3) 0.0254(10) Uani 1 1 d . . .
N3 N 0.8678(3) 0.2487(5) 0.0659(3) 0.0240(9) Uani 1 1 d . . .
N4 N 0.9939(2) 0.2459(4) 0.1656(2) 0.0161(8) Uani 1 1 d . . .
C1 C 0.7216(4) 0.6630(7) 0.0786(4) 0.0358(15) Uani 1 1 d . . .
C2 C 0.5997(4) 0.7591(7) 0.1565(4) 0.0369(15) Uani 1 1 d . . .
C3 C 0.7179(4) 0.8248(8) 0.0935(5) 0.0403(16) Uani 1 1 d . . .
C4 C 0.5892(4) 0.6176(7) 0.1136(5) 0.0401(15) Uani 1 1 d . . .
C5 C 0.5873(5) 0.8529(7) 0.0146(4) 0.0402(16) Uani 1 1 d . . .
C6 C 0.6076(5) 0.7113(8) 0.9755(4) 0.0426(17) Uani 1 1 d . . .
C7 C 0.0007(5) 0.1503(11) 0.0951(5) 0.063(3) Uani 1 1 d . . .
C8 C 0.9258(5) 0.1539(11) 0.0322(5) 0.058(2) Uani 1 1 d . . .
C9 C 0.9763(6) 0.3888(9) 0.1327(8) 0.076(4) Uani 1 1 d . . .
C10 C 0.8985(6) 0.3947(9) 0.0767(8) 0.089(4) Uani 1 1 d . . .
C11 C 0.9269(4) 0.1961(14) 0.2056(5) 0.075(4) Uani 1 1 d . . .
C12 C 0.8508(5) 0.1914(16) 0.1460(5) 0.086(4) Uani 1 1 d . . .
H1 H 0.196(5) 0.150(8) 0.094(5) 0.050 Uiso 1 1 d . . .
H2 H 0.593(4) 0.219(8) 0.092(4) 0.050 Uiso 1 1 d . . .
H3 H 0.638(4) 0.531(8) 0.033(4) 0.050 Uiso 1 1 d . . .
H4 H 0.627(4) 0.945(8) 0.121(4) 0.050 Uiso 1 1 d . . .
H5 H 0.823(4) 0.253(7) 0.031(4) 0.050 Uiso 1 1 d . . .
H6 H 0.754(4) 0.648(8) 0.039(5) 0.050 Uiso 1 1 d . . .
H7 H 0.731(4) 0.602(8) 0.126(5) 0.050 Uiso 1 1 d . . .
H8 H 0.555(5) 0.796(8) 0.168(5) 0.050 Uiso 1 1 d . . .
H9 H 0.638(4) 0.765(7) 0.207(5) 0.050 Uiso 1 1 d . . .
H10 H 0.742(4) 0.835(8) 0.143(5) 0.050 Uiso 1 1 d . . .
H11 H 0.732(4) 0.871(8) 0.042(5) 0.050 Uiso 1 1 d . . .
H12 H 0.537(4) 0.613(8) 0.085(4) 0.050 Uiso 1 1 d . . .
H13 H 0.608(4) 0.517(8) 0.151(4) 0.050 Uiso 1 1 d . . .
H14 H 0.525(4) 0.859(8) 0.032(4) 0.050 Uiso 1 1 d . . .
H15 H 0.604(4) 0.926(8) -0.022(4) 0.050 Uiso 1 1 d . . .
H16 H 0.565(4) 0.662(8) 0.945(4) 0.050 Uiso 1 1 d . . .
H17 H 0.645(4) 0.736(8) 0.940(5) 0.050 Uiso 1 1 d . . .
H18 H 0.017(4) 0.053(8) 0.121(4) 0.050 Uiso 1 1 d . . .
H19 H 0.049(5) 0.199(8) 0.072(4) 0.050 Uiso 1 1 d . . .
H20 H 0.896(4) 0.074(8) 0.065(5) 0.050 Uiso 1 1 d . . .
H21 H 0.927(4) 0.180(8) -0.028(5) 0.050 Uiso 1 1 d . . .
H22 H 1.023(5) 0.404(9) 0.114(5) 0.050 Uiso 1 1 d . . .
H23 H 0.990(5) 0.458(8) 0.151(5) 0.050 Uiso 1 1 d . . .
H24 H 0.875(5) 0.459(8) 0.061(5) 0.050 Uiso 1 1 d . . .
H25 H 0.924(5) 0.356(8) 0.025(5) 0.050 Uiso 1 1 d . . .
H26 H 0.930(5) 0.298(8) 0.227(5) 0.050 Uiso 1 1 d . . .
H27 H 0.925(5) 0.173(8) 0.246(5) 0.050 Uiso 1 1 d . . .
H28 H 0.813(5) 0.174(9) 0.156(5) 0.050 Uiso 1 1 d . . .
H29 H 0.050 . . . Uiso 1 1 d . . .

loop_
_atom_site_aniso_label
_atom_site_aniso_U_11
_atom_site_aniso_U_22
_atom_site_aniso_U_33
_atom_site_aniso_U_23
_atom_site_aniso_U_13
_atom_site_aniso_U_12
Zn1 0.0146(3) 0.0163(3) 0.0177(3) -0.0007(2) -0.0005(2) 0.0011(2)
Zn2 0.0122(3) 0.0139(3) 0.0161(2) -0.0005(2) 0.0014(2) 0.0005(2)
Cl1 0.0369(8) 0.0405(8) 0.0192(6) -0.0018(5) 0.0106(5) 0.0010(6)
P1 0.0148(6) 0.0124(6) 0.0179(6) -0.0019(4) 0.0021(5) -0.0029(4)
P2 0.0161(6) 0.0128(6) 0.0193(6) 0.0024(4) 0.0022(5) -0.0017(4)
P3 0.0143(6) 0.0115(6) 0.0223(6) -0.0030(5) 0.0031(5) 0.0009(4)
P4 0.0216(7) 0.0197(7) 0.0207(6) -0.0052(5) 0.0093(5) -0.0064(5)
B1 0.011(2) 0.014(3) 0.015(2) -0.0013(18) 0.0006(19) 0.0007(18)
B2 0.024(3) 0.008(2) 0.025(3) 0.001(2) -0.002(2) -0.001(2)
O1 0.0242(19) 0.0228(19) 0.0154(16) -0.0029(13) 0.0046(14) -0.0091(14)
O2 0.0125(17) 0.0120(17) 0.037(2) -0.0017(14) 0.0044(15) 0.0019(12)
O3 0.0161(18) 0.0119(17) 0.043(2) 0.0088(15) -0.0026(16) -0.0006(13)
O4 0.0153(18) 0.021(2) 0.046(2) 0.0013(16) -0.0045(17) -0.0054(14)
O5 0.0180(18) 0.033(2) 0.0129(15) 0.0042(14) 0.0003(13) -0.0028(15)
O6 0.0149(17) 0.0169(17) 0.0168(16) 0.0007(12) -0.0036(13) 0.0034(13)
O7 0.0127(17) 0.0119(17) 0.0330(19) 0.0021(14) 0.0001(14) -0.0005(12)
O8 0.0170(18) 0.0123(16) 0.0286(18) 0.0080(14) 0.0019(15) 0.0000(13)
O9 0.0142(18) 0.0201(19) 0.040(2) -0.0111(16) 0.0002(16) 0.0000(14)
O10 0.042(2) 0.0198(19) 0.0204(18) -0.0015(14) -0.0023(17) 0.0011(16)
O11 0.047(3) 0.017(2) 0.0254(19) 0.0019(16) 0.0033(18) 0.0014(19)
O12 0.039(2) 0.0159(19) 0.045(2) -0.0002(17) 0.023(2) 0.0061(16)
O13 0.0223(19) 0.0185(18) 0.032(2) -0.0002(15) 0.0079(16) 0.0076(15)
O14 0.027(2) 0.025(2) 0.0236(18) 0.0031(15) 0.0078(16) -0.0090(16)
O15 0.030(2) 0.0114(19) 0.099(4) 0.011(2) -0.019(3) -0.0059(16)
O16 0.106(5) 0.030(3) 0.048(3) -0.019(2) 0.055(3) -0.027(3)
O17 0.060(3) 0.041(3) 0.029(2) -0.0167(18) 0.027(2) -0.027(2)
N1 0.036(3) 0.019(2) 0.035(3) -0.009(2) -0.003(2) 0.004(2)
N2 0.027(3) 0.017(2) 0.033(2) -0.0094(18) 0.007(2) 0.0013(18)
N3 0.016(2) 0.031(3) 0.024(2) -0.0025(19) -0.0045(18) 0.0009(19)
N4 0.0136(19) 0.016(2) 0.0183(19) 0.0002(16) -0.0021(15) 0.0008(16)
C1 0.028(3) 0.043(4) 0.036(3) -0.008(3) -0.001(3) 0.013(3)
C2 0.044(4) 0.037(4) 0.036(3) -0.005(3) 0.027(3) 0.000(3)
C3 0.025(3) 0.051(4) 0.046(4) -0.015(3) 0.011(3) -0.005(3)
C4 0.045(4) 0.027(3) 0.050(4) 0.002(3) 0.014(3) -0.005(3)
C5 0.056(5) 0.027(3) 0.036(3) 0.008(3) -0.002(3) 0.009(3)
C6 0.054(5) 0.040(4) 0.031(3) -0.004(3) -0.009(3) 0.010(3)
C7 0.036(4) 0.086(6) 0.059(5) -0.050(5) -0.027(4) 0.030(4)
C8 0.036(4) 0.092(7) 0.042(4) -0.033(4) -0.017(3) 0.024(4)
C9 0.059(5) 0.028(4) 0.123(9) 0.029(4) -0.067(6) -0.012(4)
C10 0.080(7) 0.032(5) 0.131(9) 0.021(5) -0.082(7) -0.007(4)
C11 0.019(3) 0.175(11) 0.030(4) 0.031(5) -0.006(3) -0.025(5)
C12 0.020(4) 0.201(13) 0.036(4) 0.034(6) -0.002(3) -0.017(6)
